data_4327211
loop_
_publ_author_name
'Jeremiah S. Duncan'
'Michael J. Zdilla'
'Sonny C. Lee'

_publ_contact_author_address
;                                                                               
 Department of Chemistry
 University of Waterloo
 200 University Avenue West
 Waterloo, Ontario  N2L 3G1
 CANADA  
;
_publ_contact_author_email sclee@uwaterloo.ca
_publ_contact_author_fax 519-746-0435
_publ_contact_author_name 'Sonny C. Lee'
_publ_contact_author_phone '519-885-1211 x7501'
_publ_section_title
;
 Synthesis and Elaboration of the Dinuclear Iron-Imide Cluster Core
 [Fe2(\m-NR)2]2+
;
_journal_name_full 'Inorganic Chemistry'
_journal_page_first 1071
_journal_page_last 1080
_journal_paper_doi 10.1021/ic061133+
_journal_volume 46
_journal_year 2007
_chemical_compound_source 'Chemical synthesis, S.C. Lee lab'
_chemical_formula_moiety '(Fe 3+)2 (C4H9N 2-)2 (Cl -)2 (C7H10N2)2 2(C7H8)'
_chemical_formula_structural 'Fe2(NC4H9)2Cl2(NC5H4NC2H6)2 (C7H9)2'
_chemical_formula_sum 'C36 H54 Cl2 Fe2 N6'
_chemical_formula_weight 753.45
_chemical_name_common Fe2(mu-NtBu)2Cl2(DMAP)2.2PhMe
_chemical_name_systematic
;
 ?
;
_space_group_IT_number 2
_symmetry_cell_setting triclinic
_symmetry_space_group_name_Hall '-P 1'
_symmetry_space_group_name_H-M 'P -1'
_atom_sites_solution_hydrogens geom
_atom_sites_solution_primary direct
_atom_sites_solution_secondary difmap
_audit_creation_method SHELXL
_cell_angle_alpha 70.684(5)
_cell_angle_beta 68.911(4)
_cell_angle_gamma 65.967(5)
_cell_formula_units_Z 1
_cell_length_a 9.5058(9)
_cell_length_b 10.6657(6)
_cell_length_c 11.7335(11)
_cell_measurement_reflns_used 6797
_cell_measurement_temperature 200(2)
_cell_measurement_theta_max 22.47
_cell_measurement_theta_min 1.91
_cell_volume 989.74(15)
_computing_cell_refinement DENZO-SMN
_computing_data_collection 'NONIUS COLLECT'
_computing_data_reduction DENZO-SMN
_computing_molecular_graphics 'Siemens SHELXTL'
_computing_publication_material 'CIFTAB, Siemens SHELXTL'
_computing_structure_refinement 'Siemens SHELXTL'
_computing_structure_solution 'Siemens SHELXTL'
_diffrn_ambient_temperature 200(2)
_diffrn_measurement_device 'Nonius KappaCCD'
_diffrn_measurement_method '\w scans'
_diffrn_radiation_monochromator graphite
_diffrn_radiation_source 'fine-focus sealed tube'
_diffrn_radiation_type MoK\a
_diffrn_radiation_wavelength 0.71073
_diffrn_reflns_av_R_equivalents 0.040
_diffrn_reflns_av_sigmaI/netI 0.0517
_diffrn_reflns_limit_h_max 10
_diffrn_reflns_limit_h_min 0
_diffrn_reflns_limit_k_max 11
_diffrn_reflns_limit_k_min -9
_diffrn_reflns_limit_l_max 12
_diffrn_reflns_limit_l_min -11
_diffrn_reflns_number 6797
_diffrn_reflns_theta_max 22.47
_diffrn_reflns_theta_min 1.91
_diffrn_standards_number 0
_exptl_absorpt_coefficient_mu 0.899
_exptl_absorpt_correction_type none
_exptl_crystal_colour orange-black
_exptl_crystal_density_diffrn 1.264
_exptl_crystal_description plate
_exptl_crystal_F_000 398
_exptl_crystal_size_max 0.22
_exptl_crystal_size_mid 0.16
_exptl_crystal_size_min 0.07
_refine_diff_density_max 0.530
_refine_diff_density_min -0.284
_refine_diff_density_rms 0.084
_refine_ls_extinction_method none
_refine_ls_goodness_of_fit_all 1.097
_refine_ls_goodness_of_fit_obs 1.154
_refine_ls_hydrogen_treatment constr
_refine_ls_matrix_type full
_refine_ls_number_parameters 214
_refine_ls_number_reflns 2512
_refine_ls_number_restraints 0
_refine_ls_restrained_S_all 1.097
_refine_ls_restrained_S_obs 1.154
_refine_ls_R_factor_all 0.0729
_refine_ls_R_factor_obs 0.0500
_refine_ls_shift/esd_max 0.000
_refine_ls_shift/esd_mean 0.000
_refine_ls_structure_factor_coef Fsqd
_refine_ls_weighting_details 'w=1/[\s^2^(Fo^2^)+(0.0664P)^2^+1.4619P] where P=(Fo^2^+2Fc^2^)/3'
_refine_ls_weighting_scheme calc
_refine_ls_wR_factor_all 0.1433
_refine_ls_wR_factor_obs 0.1308
_reflns_number_observed 1937
_reflns_number_total 2512
_reflns_observed_criterion I>2\s(I)
_cod_data_source_file ic0611332Bsi20060622_121538_09.cif
_cod_data_source_block Fe2(mu-NtBu)2Cl2(DMAP)2.2PhMe
_cod_original_cell_volume 989.74(14)
_cod_database_code 4327211

loop_
_symmetry_equiv_pos_as_xyz
'x, y, z'
'-x, -y, -z'

loop_
_atom_site_aniso_label
_atom_site_aniso_U_11
_atom_site_aniso_U_22
_atom_site_aniso_U_33
_atom_site_aniso_U_23
_atom_site_aniso_U_13
_atom_site_aniso_U_12
Fe1 0.0460(5) 0.0333(5) 0.0422(5) -0.0086(3) -0.0182(4) -0.0131(4)
Cl1 0.0711(11) 0.0426(8) 0.0488(8) 0.0010(6) -0.0253(8) -0.0216(7)
N1 0.037(3) 0.036(2) 0.042(2) -0.013(2) -0.013(2) -0.011(2)
N2 0.043(3) 0.029(2) 0.040(2) -0.007(2) -0.016(2) -0.013(2)
N3 0.057(3) 0.038(3) 0.045(3) -0.012(2) -0.023(2) -0.011(2)
C1 0.034(3) 0.051(3) 0.044(3) -0.016(3) -0.011(3) -0.009(3)
C2 0.051(4) 0.087(5) 0.086(5) -0.031(4) -0.017(4) -0.019(4)
C3 0.054(4) 0.050(4) 0.110(6) -0.027(4) -0.019(4) 0.001(3)
C4 0.061(5) 0.112(6) 0.047(4) -0.019(4) -0.009(3) 0.003(4)
C5 0.048(3) 0.032(3) 0.046(3) -0.006(3) -0.017(3) -0.015(3)
C6 0.046(3) 0.036(3) 0.040(3) -0.006(2) -0.014(3) -0.012(3)
C7 0.030(3) 0.037(3) 0.037(3) -0.014(2) -0.008(2) -0.004(2)
C8 0.048(3) 0.033(3) 0.044(3) -0.008(2) -0.017(3) -0.017(3)
C9 0.048(3) 0.033(3) 0.038(3) -0.003(2) -0.013(3) -0.016(3)
C10 0.069(4) 0.050(4) 0.058(4) -0.020(3) -0.029(3) -0.013(3)
C11 0.068(4) 0.053(4) 0.044(3) -0.007(3) -0.027(3) -0.014(3)
C1S 0.068(5) 0.081(5) 0.072(5) -0.026(4) -0.026(4) -0.021(4)
C2S 0.054(4) 0.043(3) 0.058(4) -0.006(3) -0.019(3) -0.016(3)
C3S 0.048(4) 0.063(4) 0.063(4) -0.019(3) -0.015(3) -0.013(3)
C4S 0.077(6) 0.063(4) 0.064(5) -0.016(3) -0.018(4) -0.014(4)
C5S 0.062(5) 0.059(5) 0.076(5) -0.004(4) 0.011(4) -0.009(4)
C6S 0.039(4) 0.050(4) 0.122(7) 0.013(4) -0.018(5) -0.015(3)
C7S 0.055(5) 0.052(4) 0.090(5) 0.006(3) -0.035(4) -0.023(3)

loop_
_atom_site_label
_atom_site_type_symbol
_atom_site_fract_x
_atom_site_fract_y
_atom_site_fract_z
_atom_site_U_iso_or_equiv
_atom_site_thermal_displace_type
_atom_site_occupancy
_atom_site_calc_flag
_atom_site_refinement_flags
Fe1 Fe 0.47593(9) 0.88621(7) 0.52946(7) 0.0383(3) Uani 1 d .
Cl1 Cl 0.4749(2) 0.70524(14) 0.69711(13) 0.0532(4) Uani 1 d .
N1 N 0.3398(5) 1.0662(4) 0.5468(4) 0.0370(10) Uani 1 d .
N2 N 0.4217(5) 0.8392(4) 0.3936(4) 0.0359(10) Uani 1 d .
N3 N 0.3184(5) 0.7642(4) 0.1101(4) 0.0442(11) Uani 1 d .
C1 C 0.1722(6) 1.1338(5) 0.6025(5) 0.0429(13) Uani 1 d .
C2 C 0.0681(8) 1.0981(7) 0.5525(7) 0.073(2) Uani 1 d .
H2A H -0.0447(8) 1.1430(38) 0.5911(31) 0.109 Uiso 1 calc R
H2B H 0.0922(37) 0.9959(8) 0.5728(35) 0.109 Uiso 1 calc R
H2C H 0.0900(37) 1.1324(40) 0.4615(8) 0.109 Uiso 1 calc R
C3 C 0.1316(8) 1.2930(6) 0.5687(7) 0.075(2) Uani 1 d .
H3A H 0.0168(11) 1.3373(6) 0.6015(38) 0.113 Uiso 1 calc R
H3B H 0.1613(51) 1.3249(8) 0.4775(7) 0.113 Uiso 1 calc R
H3C H 0.1907(43) 1.3192(7) 0.6054(36) 0.113 Uiso 1 calc R
C4 C 0.1360(8) 1.0848(8) 0.7412(6) 0.085(2) Uani 1 d .
H4A H 0.1521(59) 0.9838(14) 0.7635(6) 0.127 Uiso 1 calc R
H4B H 0.0249(19) 1.1357(39) 0.7787(6) 0.127 Uiso 1 calc R
H4C H 0.2071(41) 1.1026(48) 0.7727(7) 0.127 Uiso 1 calc R
C5 C 0.3783(6) 0.9416(5) 0.2974(5) 0.0408(13) Uani 1 d .
H5 H 0.3709(6) 1.0339(5) 0.2950(5) 0.049 Uiso 1 calc R
C6 C 0.3441(6) 0.9223(5) 0.2031(5) 0.0408(13) Uani 1 d .
H6 H 0.3150(6) 0.9997(5) 0.1371(5) 0.049 Uiso 1 calc R
C7 C 0.3514(6) 0.7881(5) 0.2025(4) 0.0356(12) Uani 1 d .
C8 C 0.3962(6) 0.6802(5) 0.3048(5) 0.0394(13) Uani 1 d .
H8 H 0.4036(6) 0.5868(5) 0.3108(5) 0.047 Uiso 1 calc R
C9 C 0.4283(6) 0.7105(5) 0.3943(5) 0.0397(13) Uani 1 d .
H9 H 0.4576(6) 0.6359(5) 0.4620(5) 0.048 Uiso 1 calc R
C10 C 0.3224(8) 0.6250(6) 0.1138(5) 0.055(2) Uani 1 d .
H10A H 0.2935(44) 0.6281(10) 0.0405(19) 0.083 Uiso 1 calc R
H10B H 0.2463(32) 0.5951(17) 0.1902(18) 0.083 Uiso 1 calc R
H10C H 0.4301(13) 0.5582(10) 0.1134(35) 0.083 Uiso 1 calc R
C11 C 0.2770(7) 0.8770(6) 0.0044(5) 0.054(2) Uani 1 d .
H11A H 0.1769(24) 0.9490(20) 0.0341(7) 0.082 Uiso 1 calc R
H11B H 0.2641(44) 0.8389(9) -0.0553(18) 0.082 Uiso 1 calc R
H11C H 0.3622(21) 0.9189(26) -0.0369(21) 0.082 Uiso 1 calc R
C1S C 0.1307(8) 0.6040(7) 0.6918(6) 0.070(2) Uani 1 d .
H1S1 H 0.1653(38) 0.6843(15) 0.6384(21) 0.106 Uiso 1 calc R
H1S2 H 0.0879(18) 0.5731(45) 0.6452(23) 0.106 Uiso 1 calc R
H1S3 H 0.2219(23) 0.5267(32) 0.7171(6) 0.106 Uiso 1 calc R
C2S C 0.0041(7) 0.6465(6) 0.8054(5) 0.0514(15) Uani 1 d .
C3S C 0.0416(7) 0.6738(6) 0.8957(6) 0.059(2) Uani 1 d .
H3S H 0.1481(7) 0.6680(6) 0.8842(6) 0.070 Uiso 1 calc R
C4S C -0.0735(9) 0.7094(7) 1.0031(6) 0.071(2) Uani 1 d .
H4S H -0.0456(9) 0.7278(7) 1.0645(6) 0.085 Uiso 1 calc R
C5S C -0.2271(10) 0.7184(7) 1.0209(7) 0.081(2) Uani 1 d .
H5S H -0.3055(10) 0.7408(7) 1.0955(7) 0.097 Uiso 1 calc R
C6S C -0.2675(8) 0.6948(7) 0.9304(9) 0.080(2) Uani 1 d .
H6S H -0.3748(8) 0.7033(7) 0.9416(9) 0.096 Uiso 1 calc R
C7S C -0.1533(8) 0.6591(6) 0.8236(7) 0.065(2) Uani 1 d .
H7S H -0.1824(8) 0.6428(6) 0.7616(7) 0.078 Uiso 1 calc R

loop_
_atom_type_symbol
_atom_type_description
_atom_type_scat_dispersion_real
_atom_type_scat_dispersion_imag
_atom_type_scat_source
C C 0.0033 0.0016 'International Tables Vol C Tables 4.2.6.8 and 6.1.1.4'
H H 0.0000 0.0000 'International Tables Vol C Tables 4.2.6.8 and 6.1.1.4'
N N 0.0061 0.0033 'International Tables Vol C Tables 4.2.6.8 and 6.1.1.4'
Cl Cl 0.1484 0.1585 'International Tables Vol C Tables 4.2.6.8 and 6.1.1.4'
Fe Fe 0.3463 0.8444 'International Tables Vol C Tables 4.2.6.8 and 6.1.1.4'

loop_
_geom_angle_atom_site_label_1
_geom_angle_atom_site_label_2
_geom_angle_atom_site_label_3
_geom_angle
_geom_angle_site_symmetry_1
_geom_angle_site_symmetry_3
N1 Fe1 N1 96.0(2) 2_676 .
N1 Fe1 N2 107.3(2) 2_676 .
N1 Fe1 N2 106.4(2) . .
N1 Fe1 Cl1 118.53(13) 2_676 .
N1 Fe1 Cl1 119.79(13) . .
N2 Fe1 Cl1 107.53(11) . .
N1 Fe1 Fe1 48.12(12) 2_676 2_676
N1 Fe1 Fe1 47.92(13) . 2_676
N2 Fe1 Fe1 115.71(11) . 2_676
Cl1 Fe1 Fe1 136.75(6) . 2_676
C1 N1 Fe1 138.1(3) . 2_676
C1 N1 Fe1 137.8(3) . .
Fe1 N1 Fe1 84.0(2) 2_676 .
C5 N2 C9 115.9(4) . .
C5 N2 Fe1 119.5(3) . .
C9 N2 Fe1 124.7(3) . .
C7 N3 C11 121.0(4) . .
C7 N3 C10 120.9(4) . .
C11 N3 C10 118.0(4) . .
N1 C1 C4 109.8(4) . .
N1 C1 C3 110.5(5) . .
C4 C1 C3 109.3(5) . .
N1 C1 C2 109.9(4) . .
C4 C1 C2 109.5(6) . .
C3 C1 C2 107.9(5) . .
N2 C5 C6 124.3(5) . .
C5 C6 C7 120.3(5) . .
N3 C7 C6 122.2(4) . .
N3 C7 C8 122.5(4) . .
C6 C7 C8 115.3(4) . .
C9 C8 C7 119.8(5) . .
N2 C9 C8 124.4(4) . .
C3S C2S C7S 118.2(6) . .
C3S C2S C1S 120.3(6) . .
C7S C2S C1S 121.5(6) . .
C2S C3S C4S 120.9(6) . .
C5S C4S C3S 120.3(7) . .
C4S C5S C6S 119.6(7) . .
C5S C6S C7S 120.3(7) . .
C6S C7S C2S 120.7(7) . .

loop_
_geom_bond_atom_site_label_1
_geom_bond_atom_site_label_2
_geom_bond_distance
_geom_bond_site_symmetry_2
Fe1 N1 1.850(4) 2_676
Fe1 N1 1.856(4) .
Fe1 N2 2.094(4) .
Fe1 Cl1 2.2550(15) .
Fe1 Fe1 2.4791(14) 2_676
N1 C1 1.453(6) .
N1 Fe1 1.850(4) 2_676
N2 C5 1.338(6) .
N2 C9 1.346(6) .
N3 C7 1.354(6) .
N3 C11 1.455(6) .
N3 C10 1.456(7) .
C1 C4 1.490(8) .
C1 C3 1.523(8) .
C1 C2 1.531(8) .
C5 C6 1.355(7) .
C6 C7 1.406(7) .
C7 C8 1.415(7) .
C8 C9 1.355(7) .
C1S C2S 1.494(8) .
C2S C3S 1.377(8) .
C2S C7S 1.388(8) .
C3S C4S 1.384(8) .
C4S C5S 1.365(10) .
C5S C6S 1.374(10) .
C6S C7S 1.377(10) .

loop_
_geom_torsion_atom_site_label_1
_geom_torsion_atom_site_label_2
_geom_torsion_atom_site_label_3
_geom_torsion_atom_site_label_4
_geom_torsion
_geom_torsion_site_symmetry_1
_geom_torsion_site_symmetry_4
N1 Fe1 N1 C1 -175.6(5) 2_676 .
N2 Fe1 N1 C1 74.3(5) . .
Cl1 Fe1 N1 C1 -47.8(5) . .
Fe1 Fe1 N1 C1 -175.6(5) 2_676 .
N1 Fe1 N1 Fe1 0.0 2_676 2_676
N2 Fe1 N1 Fe1 -110.1(2) . 2_676
Cl1 Fe1 N1 Fe1 127.88(11) . 2_676
Fe1 Fe1 N1 Fe1 0.0 2_676 2_676
N1 Fe1 N2 C5 -66.9(4) 2_676 .
N1 Fe1 N2 C5 35.0(4) . .
Cl1 Fe1 N2 C5 164.5(4) . .
Fe1 Fe1 N2 C5 -15.7(4) 2_676 .
N1 Fe1 N2 C9 112.4(4) 2_676 .
N1 Fe1 N2 C9 -145.6(4) . .
Cl1 Fe1 N2 C9 -16.1(4) . .
Fe1 Fe1 N2 C9 163.7(4) 2_676 .
Fe1 N1 C1 C4 -107.1(6) 2_676 .
Fe1 N1 C1 C4 66.4(7) . .
Fe1 N1 C1 C3 13.6(7) 2_676 .
Fe1 N1 C1 C3 -172.9(4) . .
Fe1 N1 C1 C2 132.5(5) 2_676 .
Fe1 N1 C1 C2 -54.1(6) . .
C9 N2 C5 C6 -0.9(8) . .
Fe1 N2 C5 C6 178.5(4) . .
N2 C5 C6 C7 0.6(8) . .
C11 N3 C7 C6 1.5(8) . .
C10 N3 C7 C6 -178.2(5) . .
C11 N3 C7 C8 -178.3(5) . .
C10 N3 C7 C8 2.1(8) . .
C5 C6 C7 N3 -179.9(5) . .
C5 C6 C7 C8 -0.1(7) . .
N3 C7 C8 C9 179.7(5) . .
C6 C7 C8 C9 0.0(7) . .
C5 N2 C9 C8 0.7(8) . .
Fe1 N2 C9 C8 -178.6(4) . .
C7 C8 C9 N2 -0.3(8) . .
C7S C2S C3S C4S 1.5(9) . .
C1S C2S C3S C4S -178.2(6) . .
C2S C3S C4S C5S -0.1(9) . .
C3S C4S C5S C6S -1.4(10) . .
C4S C5S C6S C7S 1.6(10) . .
C5S C6S C7S C2S -0.1(9) . .
C3S C2S C7S C6S -1.4(9) . .
C1S C2S C7S C6S 178.3(6) . .
